data_4338676
loop_
_publ_author_name
'Han, Zhengang'
'Li, Jianfeng'
'Hu, Hongfan'
'Zhang, Jianying'
'Cui, Chunming'

_publ_section_title
;
 Isolable 1,1-disubstituted silole dianion: a homogeneous
 two-electron-transfer reducing reagent.
;
_journal_issue 12
_journal_name_full 'Inorganic chemistry'
_journal_page_first 5890
_journal_page_last 5892
_journal_paper_doi 10.1021/ic500820v
_journal_volume 53
_journal_year 2014
_chemical_formula_moiety '2(C54 H66 Si3), 3(C7 H8)'
_chemical_formula_sum 'C129 H156 Si6'
_chemical_formula_weight 1875.08
_chemical_name_systematic
;
 ? 
;
_space_group_crystal_system triclinic
_space_group_IT_number 2
_space_group_name_Hall '-P 1'
_space_group_name_H-M_alt 'P -1'
_symmetry_space_group_name_Hall '-P 1'
_symmetry_space_group_name_H-M 'P -1'
_atom_sites_solution_hydrogens geom
_atom_sites_solution_primary iterative
_atom_sites_solution_secondary difmap
_audit_creation_date 2014-03-07
_audit_creation_method
;
Olex2 1.2
(compiled 2014.02.28 svn.r2899 for OlexSys, GUI svn.r4781)
;
_cell_angle_alpha 84.56(3)
_cell_angle_beta 79.12(3)
_cell_angle_gamma 81.76(3)
_cell_formula_units_Z 1
_cell_length_a 11.813(2)
_cell_length_b 15.658(3)
_cell_length_c 16.713(3)
_cell_measurement_reflns_used 4459
_cell_measurement_temperature 113.1500
_cell_measurement_theta_max 26.0127
_cell_measurement_theta_min 1.3173
_cell_volume 2997.2(10)
_computing_cell_refinement 'CrystalClear (Rigaku Inc., 2008)'
_computing_data_collection 'CrystalClear (Rigaku Inc., 2008)'
_computing_data_reduction 'CrystalClear (Rigaku Inc., 2008)'
_computing_molecular_graphics 'Olex2 (Dolomanov et al., 2009)'
_computing_publication_material 'Olex2 (Dolomanov et al., 2009)'
_computing_structure_refinement 'XL (Sheldrick, 2008)'
_computing_structure_solution
;
????
;
_diffrn_ambient_temperature 113.1500
_diffrn_detector_area_resol_mean 28.5714
_diffrn_measured_fraction_theta_full 0.994
_diffrn_measured_fraction_theta_max 0.994
_diffrn_measurement_device
;
Saturn70 (4x4 bin mode)
;
_diffrn_measurement_device_details
;
AFC10: Fixed Chi 2 circle
;
_diffrn_measurement_device_type 'Bruker P4'
_diffrn_measurement_method dtprofit.ref
_diffrn_orient_matrix_type d*Trek
_diffrn_orient_matrix_UB_11 0.0362
_diffrn_orient_matrix_UB_12 -0.0094
_diffrn_orient_matrix_UB_13 0.0785
_diffrn_orient_matrix_UB_21 -0.0618
_diffrn_orient_matrix_UB_22 -0.0039
_diffrn_orient_matrix_UB_23 0.0188
_diffrn_orient_matrix_UB_31 0.0020
_diffrn_orient_matrix_UB_32 -0.0577
_diffrn_orient_matrix_UB_33 -0.0199
_diffrn_radiation_detector CCD
_diffrn_radiation_monochromator Confocal
_diffrn_radiation_type MoK\a
_diffrn_radiation_wavelength 0.71073
_diffrn_reflns_av_R_equivalents 0.0828
_diffrn_reflns_av_unetI/netI 0.1201
_diffrn_reflns_limit_h_max 14
_diffrn_reflns_limit_h_min -13
_diffrn_reflns_limit_k_max 18
_diffrn_reflns_limit_k_min -16
_diffrn_reflns_limit_l_max 19
_diffrn_reflns_limit_l_min -19
_diffrn_reflns_number 25180
_diffrn_reflns_theta_full 25.01
_diffrn_reflns_theta_max 25.01
_diffrn_reflns_theta_min 1.24
_diffrn_source 'Rotating Anode'
_diffrn_source_current 16.0000
_diffrn_source_power 0.8000
_diffrn_source_voltage 50.0000
_exptl_absorpt_coefficient_mu 0.115
_exptl_absorpt_correction_T_max 1.0000
_exptl_absorpt_correction_T_min 0.6091
_exptl_absorpt_correction_type multi-scan
_exptl_crystal_colour Colorless
_exptl_crystal_density_diffrn 1.039
_exptl_crystal_density_method 'not measured'
_exptl_crystal_description Prism
_exptl_crystal_F_000 1014
_exptl_crystal_size_max 0.2
_exptl_crystal_size_mid 0.2
_exptl_crystal_size_min 0.2
_refine_diff_density_max 0.605
_refine_diff_density_min -0.299
_refine_diff_density_rms 0.063
_refine_ls_extinction_method none
_refine_ls_goodness_of_fit_ref 0.959
_refine_ls_hydrogen_treatment constr
_refine_ls_matrix_type full
_refine_ls_number_parameters 636
_refine_ls_number_reflns 10492
_refine_ls_number_restraints 176
_refine_ls_restrained_S_all 0.984
_refine_ls_R_factor_all 0.1437
_refine_ls_R_factor_gt 0.0789
_refine_ls_shift/su_max 0.000
_refine_ls_shift/su_mean 0.000
_refine_ls_structure_factor_coef Fsqd
_refine_ls_weighting_details 'calc w=1/[\s^2^(Fo^2^)+(0.1210P)^2^+0.0000P] where P=(Fo^2^+2Fc^2^)/3'
_refine_ls_weighting_scheme calc
_refine_ls_wR_factor_gt 0.1976
_refine_ls_wR_factor_ref 0.2410
_reflns_number_gt 5470
_reflns_number_total 10492
_reflns_threshold_expression >2sigma(I)
_cod_data_source_file ic500820v_si_002.cif
_cod_data_source_block shelxl
_cod_depositor_comments
;
The following automatic conversions were performed:

'_exptl_absorpt_correction_type' value 'Multi-scan' changed to
'multi-scan' according to
/usr/data/users/saulius/crontab/automatic-downloads/rss-feeds/ACS/lib/dictionaries/cif_core.dic
dictionary named 'cif_core.dic' version 2.4.2 from 2011-04-26.

Automatic conversion script
Id: cif_fix_values 2281 2013-09-26 08:29:07Z andrius 

 Adding full bibliography for 4338675--4338676.cif.
;
_cod_original_formula_sum 'C129 H156 Si6 '
_cod_database_code 4338676
_diffrn_number_total 11729
_olex2_refinement_description
;
1. Fixed Uiso
 At 1.2 times of:
  All C(H) groups
 At 1.5 times of:
  All C(H,H,H) groups
2. Restrained distances
 C80-C63
 1.5 with sigma of 0.02
 C1A-C9
 1.5 with sigma of 0.02
3. Uiso/Uaniso restraints and constraints
C81 \\sim C61 \\sim C19 \\sim C9 \\sim C8 \\sim C76 \\sim C1A: within 1.7A with
sigma of 0.04 and sigma for terminal atoms of 0.08
C63 \\sim C43 \\sim C73 \\sim C78 \\sim C55 \\sim C72 \\sim C80: within 1.7A
with sigma of 0.04 and sigma for terminal atoms of 0.08
Uanis(C81) \\sim Ueq, Uanis(C61) \\sim Ueq, Uanis(C19) \\sim Ueq, Uanis(C9)
\\sim Ueq, Uanis(C1A) \\sim Ueq, Uanis(C76) \\sim Ueq, Uanis(C8) \\sim Ueq,
Uanis(C43) \\sim Ueq, Uanis(C63) \\sim Ueq, Uanis(C72) \\sim Ueq, Uanis(C55)
\\sim Ueq, Uanis(C78) \\sim Ueq, Uanis(C73) \\sim Ueq, Uanis(C80) \\sim Ueq:
with sigma of 0.005 and sigma for terminal atoms of 0.01
Uanis(C28) \\sim Ueq: with sigma of 0.005 and sigma for terminal atoms of 0.01
4. Others
 Fixed Sof: C19(0.75) H19(0.75) C61(0.75) H61(0.75) C81(0.75) H81(0.75)
 C76(0.75) H76(0.75) C8(0.75) H8(0.75) C9(0.75) C1A(0.75) H1AA(0.75) H1AB(0.75)
 H1AC(0.75) C78(0.75) H78(0.75) C55(0.75) H55(0.75) C72(0.75) H72(0.75)
 C63(0.75) C43(0.75) H43(0.75) C73(0.75) H73(0.75) C80(0.75) H80A(0.75)
 H80B(0.75) H80C(0.75)
5.a Aromatic/amide H refined with riding coordinates:
 C6(H6), C10(H10), C19(H19), C61(H61), C81(H81), C76(H76), C8(H8), C21(H21),
 C26(H26), C41(H41), C46(H46), C52(H52), C3(H3), C13(H13), C1E(H1E), C35(H35),
 C39(H39), C78(H78), C55(H55), C72(H72), C43(H43), C73(H73)
5.b Fitted hexagon refined as free rotating group:
 C19(C61,C81,C76,C8,C9), C78(C55,C72,C63,C43,C73)
5.c Idealised Me refined as rotating group:
 C4(H4A,H4B,H4C), C12(H12A,H12B,H12C), C14(H14A,H14B,H14C), C15(H15A,H15B,
 H15C), C28(H28A,H28B,H28C), C30(H30A,H30B,H30C), C32(H32A,H32B,H32C), C36(H36A,
 H36B,H36C), C40(H40A,H40B,H40C), C2(H2A,H2B,H2C), C7(H7A,H7B,H7C), C1A(H1AA,
 H1AB,H1AC), C1(H1A,H1B,H1C), C37(H37A,H37B,H37C), C1H(H1HA,H1HB,H1HC),
 C60(H60A,H60B,H60C), C66(H66A,H66B,H66C), C69(H69A,H69B,H69C), C80(H80A,H80B,
 H80C), C1B(H1BA,H1BB,H1BC)
;
_olex2_computing_structure_refinement_long 'ShelXL (Sheldrick, 2008)'

loop_
_space_group_symop_id
_space_group_symop_operation_xyz
1 'x, y, z'
2 '-x, -y, -z'

loop_
_atom_site_label
_atom_site_type_symbol
_atom_site_fract_x
_atom_site_fract_y
_atom_site_fract_z
_atom_site_U_iso_or_equiv
_atom_site_adp_type
_atom_site_occupancy
_atom_site_calc_flag
_atom_site_refinement_flags_posn
_atom_site_refinement_flags_adp
Si2 Si 0.06250(9) 0.11430(7) 0.75607(7) 0.0419(3) Uani 1 d . .
Si3 Si 0.11791(9) 0.24515(7) 0.80073(7) 0.0429(3) Uani 1 d . .
Si5 Si 0.15029(9) 0.21926(7) 0.65583(7) 0.0440(3) Uani 1 d . .
C4 C -0.1654(4) 0.2605(3) 0.8881(4) 0.0886(18) Uani 1 d . .
H4A H -0.1774 0.2516 0.8344 0.133 Uiso 1 calc GR .
H4B H -0.2392 0.2688 0.9240 0.133 Uiso 1 calc GR .
H4C H -0.1186 0.2107 0.9081 0.133 Uiso 1 calc GR .
C6 C -0.0094(4) 0.4909(3) 0.8826(3) 0.0664(13) Uani 1 d . .
H6 H 0.0226 0.5421 0.8812 0.080 Uiso 1 calc R .
C10 C 0.4950(4) 0.1251(3) 0.5455(3) 0.0671(13) Uani 1 d . .
H10 H 0.5432 0.0726 0.5429 0.081 Uiso 1 calc R .
C12 C 0.3472(4) 0.0433(3) 0.6311(3) 0.0741(15) Uani 1 d . .
H12A H 0.4085 -0.0027 0.6161 0.111 Uiso 1 calc GR .
H12B H 0.2776 0.0319 0.6147 0.111 Uiso 1 calc GR .
H12C H 0.3335 0.0470 0.6893 0.111 Uiso 1 calc GR .
C14 C 0.1782(4) 0.4356(3) 0.8002(3) 0.0658(13) Uani 1 d . .
H14A H 0.1802 0.4964 0.7867 0.099 Uiso 1 calc GR .
H14B H 0.1983 0.4054 0.7511 0.099 Uiso 1 calc GR .
H14C H 0.2329 0.4147 0.8356 0.099 Uiso 1 calc GR .
C15 C -0.4494(4) 0.0264(4) 0.8433(4) 0.102(2) Uani 1 d . .
H15A H -0.4465 -0.0331 0.8640 0.152 Uiso 1 calc GR .
H15B H -0.4864 0.0345 0.7962 0.152 Uiso 1 calc GR .
H15C H -0.4930 0.0627 0.8847 0.152 Uiso 1 calc GR .
C17 C 0.2044(5) -0.1820(3) 0.8031(4) 0.0749(15) Uani 1 d . .
C19 C 0.3027(6) 0.3112(4) 0.2862(4) 0.145(4) Uani 0.75 d . U
H19 H 0.3492 0.3449 0.3054 0.174 Uiso 0.75 calc R .
C61 C 0.2045(7) 0.3502(3) 0.2560(4) 0.126(3) Uani 0.75 d G U
H61 H 0.1854 0.4100 0.2550 0.152 Uiso 0.75 calc R .
C81 C 0.1350(5) 0.2999(5) 0.2272(4) 0.128(3) Uani 0.75 d G U
H81 H 0.0693 0.3260 0.2070 0.154 Uiso 0.75 calc R .
C76 C 0.1636(5) 0.2106(4) 0.2287(3) 0.124(3) Uani 0.75 d G U
H76 H 0.1171 0.1769 0.2094 0.148 Uiso 0.75 calc R .
C8 C 0.2618(6) 0.1716(3) 0.2589(3) 0.092(2) Uani 0.75 d G U
H8 H 0.2809 0.1118 0.2599 0.111 Uiso 0.75 calc R .
C9 C 0.3313(5) 0.2219(4) 0.2877(4) 0.106(3) Uani 0.75 d DG U
C21 C 0.4648(4) 0.2740(4) 0.5115(3) 0.0763(15) Uani 1 d . .
H21 H 0.4929 0.3239 0.4857 0.092 Uiso 1 calc R .
C24 C -0.1217(5) 0.4864(3) 0.9236(3) 0.0697(13) Uani 1 d . .
C26 C 0.1410(4) -0.1526(3) 0.7422(3) 0.0670(13) Uani 1 d . .
H26 H 0.1206 -0.1928 0.7117 0.080 Uiso 1 calc R .
C28 C -0.1925(5) 0.5635(3) 0.9670(4) 0.0994(19) Uani 1 d . U
H28A H -0.2023 0.5506 1.0250 0.149 Uiso 1 calc GR .
H28B H -0.2673 0.5749 0.9508 0.149 Uiso 1 calc GR .
H28C H -0.1524 0.6134 0.9524 0.149 Uiso 1 calc GR .
C30 C 0.2505(3) 0.0285(3) 0.8762(3) 0.0552(11) Uani 1 d . .
H30A H 0.1859 0.0583 0.9110 0.083 Uiso 1 calc GR .
H30B H 0.2901 0.0697 0.8390 0.083 Uiso 1 calc GR .
H30C H 0.3032 -0.0034 0.9088 0.083 Uiso 1 calc GR .
C32 C 0.1418(4) 0.1464(3) 0.4888(3) 0.0726(14) Uani 1 d . .
H32A H 0.1107 0.1175 0.4512 0.109 Uiso 1 calc GR .
H32B H 0.1404 0.1115 0.5393 0.109 Uiso 1 calc GR .
H32C H 0.2205 0.1552 0.4659 0.109 Uiso 1 calc GR .
C33 C 0.0578(4) 0.4204(3) 0.8428(3) 0.0542(11) Uani 1 d . .
C36 C 0.2823(4) 0.3698(3) 0.5576(3) 0.0790(16) Uani 1 d . .
H36A H 0.3346 0.4125 0.5417 0.118 Uiso 1 calc GR .
H36B H 0.2412 0.3779 0.6122 0.118 Uiso 1 calc GR .
H36C H 0.2277 0.3758 0.5209 0.118 Uiso 1 calc GR .
C38 C 0.3817(4) 0.1271(3) 0.5896(3) 0.0569(11) Uani 1 d . .
C40 C 0.6615(5) 0.1943(4) 0.4572(4) 0.111(2) Uani 1 d . .
H40A H 0.7029 0.1379 0.4663 0.167 Uiso 1 calc GR .
H40B H 0.7004 0.2370 0.4748 0.167 Uiso 1 calc GR .
H40C H 0.6589 0.2057 0.4001 0.167 Uiso 1 calc GR .
C41 C 0.2865(4) 0.2184(3) 1.0029(3) 0.0634(12) Uani 1 d . .
H41 H 0.2626 0.2077 1.0588 0.076 Uiso 1 calc R .
C46 C 0.0062(4) 0.2694(3) 0.4433(3) 0.0642(13) Uani 1 d . .
H46 H 0.0112 0.2400 0.3967 0.077 Uiso 1 calc R .
C47 C 0.5378(4) 0.1980(4) 0.5056(3) 0.0726(14) Uani 1 d . .
C49 C -0.0631(4) 0.3484(3) 0.4511(3) 0.0657(13) Uani 1 d . .
C52 C -0.2511(4) 0.0308(3) 0.8727(3) 0.0638(13) Uani 1 d . .
H52 H -0.2747 0.0022 0.9232 0.077 Uiso 1 calc R .
C53 C 0.4015(4) 0.2287(3) 0.9733(3) 0.0673(13) Uani 1 d . .
C2 C 0.4878(5) 0.2250(5) 1.0304(4) 0.112(2) Uani 1 d . .
H2A H 0.5177 0.2795 1.0258 0.168 Uiso 1 calc GR .
H2B H 0.5507 0.1800 1.0160 0.168 Uiso 1 calc GR .
H2C H 0.4498 0.2132 1.0856 0.168 Uiso 1 calc GR .
C3 C 0.2392(4) -0.1203(3) 0.8439(3) 0.0649(13) Uani 1 d . .
H3 H 0.2859 -0.1385 0.8828 0.078 Uiso 1 calc R .
C5 C 0.0691(4) 0.2330(3) 0.5044(3) 0.0529(11) Uani 1 d . .
C7 C -0.1491(5) 0.1621(4) 0.6403(3) 0.096(2) Uani 1 d . .
H7A H -0.2000 0.1495 0.6057 0.144 Uiso 1 calc GR .
H7B H -0.0700 0.1430 0.6166 0.144 Uiso 1 calc GR .
H7C H -0.1584 0.2233 0.6456 0.144 Uiso 1 calc GR .
C11 C -0.1048(4) 0.3388(3) 0.8845(3) 0.0570(11) Uani 1 d . .
C13 C 0.4325(4) 0.2438(3) 0.8903(3) 0.0649(13) Uani 1 d . .
H13 H 0.5090 0.2523 0.8693 0.078 Uiso 1 calc R .
C16 C 0.2074(3) -0.0324(2) 0.8290(3) 0.0468(10) Uani 1 d . .
C18 C 0.0121(3) 0.3422(2) 0.8448(2) 0.0485(10) Uani 1 d . .
C1A C 0.4285(10) 0.1674(9) 0.3130(7) 0.184(5) Uani 0.75 d D U
H1AA H 0.4909 0.1604 0.2672 0.276 Uiso 0.75 calc GR .
H1AB H 0.4058 0.1119 0.3335 0.276 Uiso 0.75 calc GR .
H1AC H 0.4538 0.1935 0.3551 0.276 Uiso 0.75 calc GR .
C1 C 0.0827(4) 0.2142(3) 0.9940(3) 0.0633(12) Uani 1 d . .
H1A H 0.0846 0.1814 1.0454 0.095 Uiso 1 calc GR .
H1B H 0.0453 0.1848 0.9605 0.095 Uiso 1 calc GR .
H1C H 0.0404 0.2705 1.0033 0.095 Uiso 1 calc GR .
C1C C -0.3286(4) 0.0499(3) 0.8200(3) 0.0667(14) Uani 1 d . .
C25 C -0.1385(3) 0.0526(3) 0.8536(3) 0.0501(11) Uani 1 d . .
C1D C 0.1069(4) -0.0656(3) 0.7250(3) 0.0520(11) Uani 1 d . .
C29 C 0.0603(3) 0.2758(3) 0.5767(2) 0.0481(10) Uani 1 d . .
C1E C -0.2915(4) 0.0934(3) 0.7466(3) 0.0682(14) Uani 1 d . .
H1E H -0.3433 0.1087 0.7106 0.082 Uiso 1 calc R .
C1F C 0.1352(3) -0.0029(2) 0.7710(2) 0.0440(10) Uani 1 d . .
C35 C -0.1664(4) 0.4104(3) 0.9230(3) 0.0703(14) Uani 1 d . .
H35 H -0.2421 0.4066 0.9499 0.084 Uiso 1 calc R .
C37 C -0.0280(4) 0.4061(3) 0.6588(3) 0.0721(14) Uani 1 d . .
H37A H -0.0683 0.3745 0.7048 0.108 Uiso 1 calc GR .
H37B H -0.0727 0.4613 0.6497 0.108 Uiso 1 calc GR .
H37C H 0.0465 0.4147 0.6694 0.108 Uiso 1 calc GR .
C39 C -0.0710(4) 0.3901(3) 0.5216(3) 0.0639(13) Uani 1 d . .
H39 H -0.1177 0.4431 0.5272 0.077 Uiso 1 calc R .
C1G C 0.2049(3) 0.2234(2) 0.9515(3) 0.0484(10) Uani 1 d . .
C44 C 0.3564(4) 0.2471(3) 0.8358(3) 0.0509(10) Uani 1 d . .
C1H C 0.0411(4) -0.0439(3) 0.6554(3) 0.0687(13) Uani 1 d . .
H1HA H 0.0637 -0.0879 0.6172 0.103 Uiso 1 calc GR .
H1HB H 0.0583 0.0109 0.6286 0.103 Uiso 1 calc GR .
H1HC H -0.0408 -0.0409 0.6761 0.103 Uiso 1 calc GR .
C1I C -0.0975(3) 0.0959(2) 0.7775(3) 0.0460(10) Uani 1 d . .
C1J C -0.1789(4) 0.1155(3) 0.7241(3) 0.0564(11) Uani 1 d . .
C1K C 0.3058(3) 0.2062(3) 0.5960(2) 0.0502(10) Uani 1 d . .
C1L C 0.3501(4) 0.2811(3) 0.5543(3) 0.0586(12) Uani 1 d . .
C57 C -0.0117(4) 0.3561(3) 0.5845(3) 0.0532(11) Uani 1 d . .
C60 C -0.0654(4) 0.0302(3) 0.9193(3) 0.0607(12) Uani 1 d . .
H60A H -0.1136 0.0379 0.9719 0.091 Uiso 1 calc GR .
H60B H -0.0057 0.0674 0.9113 0.091 Uiso 1 calc GR .
H60C H -0.0303 -0.0289 0.9167 0.091 Uiso 1 calc GR .
C66 C 0.4042(4) 0.2607(3) 0.7466(3) 0.0725(14) Uani 1 d . .
H66A H 0.4716 0.2902 0.7396 0.109 Uiso 1 calc GR .
H66B H 0.3463 0.2950 0.7198 0.109 Uiso 1 calc GR .
H66C H 0.4253 0.2057 0.7232 0.109 Uiso 1 calc GR .
C67 C 0.2381(3) 0.2372(2) 0.8662(3) 0.0458(10) Uani 1 d . .
C69 C -0.1303(5) 0.3870(3) 0.3835(4) 0.0948(19) Uani 1 d . .
H69A H -0.0774 0.4085 0.3377 0.142 Uiso 1 calc GR .
H69B H -0.1875 0.4336 0.4037 0.142 Uiso 1 calc GR .
H69C H -0.1682 0.3432 0.3668 0.142 Uiso 1 calc GR .
C78 C 0.4177(6) 0.5576(4) 0.3813(3) 0.128(3) Uani 0.75 d . U
H78 H 0.4002 0.5714 0.4355 0.154 Uiso 0.75 calc R .
C55 C 0.3478(4) 0.5965(3) 0.3263(4) 0.116(3) Uani 0.75 d G U
H55 H 0.2835 0.6363 0.3438 0.139 Uiso 0.75 calc R .
C72 C 0.3739(4) 0.5760(4) 0.2453(4) 0.100(2) Uani 0.75 d G U
H72 H 0.3271 0.6020 0.2085 0.120 Uiso 0.75 calc R .
C63 C 0.4699(5) 0.5165(4) 0.2191(3) 0.098(2) Uani 0.75 d DG U
C43 C 0.5398(4) 0.4775(3) 0.2740(4) 0.102(3) Uani 0.75 d G U
H43 H 0.6040 0.4377 0.2565 0.122 Uiso 0.75 calc R .
C73 C 0.5137(5) 0.4981(4) 0.3551(4) 0.119(3) Uani 0.75 d G U
H73 H 0.5604 0.4721 0.3919 0.143 Uiso 0.75 calc R .
C80 C 0.4994(12) 0.4936(9) 0.1326(7) 0.196(5) Uani 0.75 d D U
H80A H 0.4884 0.4345 0.1297 0.294 Uiso 0.75 calc GR .
H80B H 0.5791 0.5009 0.1113 0.294 Uiso 0.75 calc GR .
H80C H 0.4499 0.5307 0.1009 0.294 Uiso 0.75 calc GR .
C1B C 0.2379(7) -0.2792(3) 0.8226(5) 0.141(3) Uani 1 d . .
H1BA H 0.1974 -0.3117 0.7938 0.212 Uiso 1 calc GR .
H1BB H 0.2169 -0.2928 0.8803 0.212 Uiso 1 calc GR .
H1BC H 0.3202 -0.2939 0.8060 0.212 Uiso 1 calc GR .

loop_
_atom_site_aniso_label
_atom_site_aniso_U_11
_atom_site_aniso_U_22
_atom_site_aniso_U_33
_atom_site_aniso_U_23
_atom_site_aniso_U_13
_atom_site_aniso_U_12
Si2 0.0381(6) 0.0426(6) 0.0450(7) 0.0004(5) -0.0081(5) -0.0064(5)
Si3 0.0401(6) 0.0444(6) 0.0437(7) -0.0046(5) -0.0044(5) -0.0072(5)
Si5 0.0463(6) 0.0436(6) 0.0412(7) -0.0019(5) -0.0046(5) -0.0072(5)
C4 0.051(3) 0.076(3) 0.133(5) -0.034(3) 0.014(3) -0.011(3)
C6 0.081(4) 0.045(3) 0.076(4) -0.012(2) -0.024(3) -0.002(2)
C10 0.054(3) 0.081(3) 0.061(3) -0.015(3) 0.005(2) -0.004(2)
C12 0.063(3) 0.066(3) 0.080(4) 0.000(3) 0.014(3) 0.000(2)
C14 0.077(3) 0.052(3) 0.070(3) 0.000(2) -0.010(2) -0.019(2)
C15 0.039(3) 0.114(4) 0.153(6) -0.016(4) -0.007(3) -0.025(3)
C17 0.085(4) 0.043(3) 0.096(4) -0.012(3) -0.020(3) 0.005(3)
C19 0.147(5) 0.149(5) 0.139(5) -0.024(4) 0.001(4) -0.044(4)
C61 0.137(5) 0.107(4) 0.121(5) 0.005(4) 0.007(4) -0.017(4)
C81 0.124(5) 0.140(5) 0.106(5) 0.015(4) -0.008(4) 0.002(4)
C76 0.127(5) 0.141(5) 0.095(5) -0.012(4) 0.013(4) -0.029(4)
C8 0.096(4) 0.101(4) 0.074(4) -0.011(3) 0.005(3) -0.015(4)
C9 0.108(4) 0.111(4) 0.089(4) -0.004(4) -0.006(4) 0.004(4)
C21 0.075(3) 0.091(4) 0.061(3) -0.005(3) 0.013(3) -0.034(3)
C24 0.079(4) 0.060(3) 0.068(3) -0.019(2) -0.017(3) 0.010(3)
C26 0.074(3) 0.045(3) 0.086(4) -0.014(2) -0.022(3) -0.004(2)
C28 0.106(4) 0.073(3) 0.113(5) -0.039(3) -0.009(3) 0.016(3)
C30 0.042(2) 0.061(3) 0.064(3) 0.004(2) -0.015(2) -0.006(2)
C32 0.098(4) 0.068(3) 0.053(3) -0.014(2) -0.015(3) -0.008(3)
C33 0.062(3) 0.049(2) 0.053(3) -0.009(2) -0.016(2) -0.004(2)
C36 0.083(4) 0.064(3) 0.085(4) 0.004(3) 0.005(3) -0.025(3)
C38 0.058(3) 0.066(3) 0.042(3) -0.006(2) 0.002(2) -0.007(2)
C40 0.073(4) 0.143(6) 0.105(5) -0.014(4) 0.034(3) -0.033(4)
C41 0.079(3) 0.063(3) 0.052(3) -0.005(2) -0.022(2) -0.008(2)
C46 0.088(3) 0.061(3) 0.049(3) 0.000(2) -0.024(2) -0.013(3)
C47 0.055(3) 0.100(4) 0.058(3) -0.016(3) 0.015(2) -0.021(3)
C49 0.081(3) 0.060(3) 0.060(3) 0.009(2) -0.025(3) -0.014(3)
C52 0.047(3) 0.064(3) 0.078(4) -0.003(3) -0.002(2) -0.012(2)
C53 0.063(3) 0.078(3) 0.068(3) -0.006(3) -0.027(3) -0.015(3)
C2 0.094(4) 0.173(6) 0.083(5) 0.003(4) -0.045(4) -0.032(4)
C3 0.066(3) 0.056(3) 0.073(3) 0.000(2) -0.023(2) 0.005(2)
C5 0.065(3) 0.049(2) 0.047(3) 0.000(2) -0.012(2) -0.013(2)
C7 0.080(4) 0.122(5) 0.094(4) 0.045(4) -0.047(3) -0.035(3)
C11 0.049(3) 0.054(3) 0.066(3) -0.015(2) -0.003(2) -0.002(2)
C13 0.047(3) 0.081(3) 0.071(3) -0.009(3) -0.016(2) -0.015(2)
C16 0.039(2) 0.045(2) 0.054(3) -0.0004(19) -0.0039(18) -0.0020(18)
C18 0.055(3) 0.045(2) 0.046(3) -0.0065(19) -0.0100(19) -0.0053(19)
C1A 0.163(8) 0.242(9) 0.141(8) -0.025(7) -0.044(7) 0.023(7)
C1 0.071(3) 0.067(3) 0.052(3) -0.006(2) -0.002(2) -0.017(2)
C1C 0.035(2) 0.060(3) 0.103(4) -0.006(3) -0.005(2) -0.009(2)
C25 0.036(2) 0.049(2) 0.065(3) -0.001(2) -0.0064(19) -0.0093(18)
C1D 0.053(3) 0.046(2) 0.058(3) -0.005(2) -0.010(2) -0.006(2)
C29 0.058(3) 0.049(2) 0.038(2) 0.0033(19) -0.0098(18) -0.012(2)
C1E 0.042(3) 0.072(3) 0.098(4) -0.002(3) -0.032(2) -0.008(2)
C1F 0.037(2) 0.046(2) 0.047(2) -0.0005(19) -0.0026(17) -0.0071(18)
C35 0.062(3) 0.068(3) 0.076(4) -0.020(3) -0.004(2) 0.005(3)
C37 0.088(4) 0.060(3) 0.071(4) -0.013(3) -0.027(3) 0.007(3)
C39 0.073(3) 0.059(3) 0.063(3) 0.010(2) -0.024(2) -0.011(2)
C1G 0.049(2) 0.048(2) 0.048(3) -0.0085(19) -0.0078(19) -0.0063(19)
C44 0.050(2) 0.053(2) 0.052(3) -0.008(2) -0.010(2) -0.011(2)
C1H 0.082(3) 0.059(3) 0.072(3) -0.008(2) -0.024(3) -0.018(2)
C1I 0.041(2) 0.041(2) 0.057(3) 0.0018(19) -0.0112(18) -0.0081(18)
C1J 0.052(3) 0.053(3) 0.069(3) 0.002(2) -0.021(2) -0.013(2)
C1K 0.052(2) 0.055(2) 0.043(2) -0.004(2) -0.0046(18) -0.009(2)
C1L 0.059(3) 0.064(3) 0.051(3) -0.002(2) 0.002(2) -0.018(2)
C57 0.060(3) 0.047(2) 0.054(3) -0.001(2) -0.014(2) -0.007(2)
C60 0.051(3) 0.073(3) 0.056(3) 0.012(2) -0.005(2) -0.016(2)
C66 0.051(3) 0.111(4) 0.056(3) -0.008(3) -0.002(2) -0.019(3)
C67 0.049(2) 0.040(2) 0.050(3) -0.0059(18) -0.0089(18) -0.0079(18)
C69 0.119(5) 0.084(4) 0.092(4) 0.020(3) -0.060(4) -0.013(3)
C78 0.133(5) 0.131(5) 0.129(5) -0.012(4) -0.010(4) -0.056(4)
C55 0.101(4) 0.111(4) 0.134(5) -0.008(4) -0.011(4) -0.022(4)
C72 0.086(4) 0.102(4) 0.112(5) -0.009(4) -0.020(3) -0.007(3)
C63 0.095(4) 0.101(4) 0.101(4) -0.015(4) -0.011(4) -0.029(3)
C43 0.088(4) 0.090(4) 0.127(5) -0.004(4) -0.016(4) -0.014(3)
C73 0.118(5) 0.111(5) 0.135(5) 0.009(4) -0.036(4) -0.034(4)
C80 0.188(9) 0.210(9) 0.193(9) -0.046(8) -0.021(7) -0.030(7)
C1B 0.194(8) 0.045(3) 0.196(9) -0.004(4) -0.090(7) 0.017(4)

loop_
_atom_type_symbol
_atom_type_description
_atom_type_scat_dispersion_real
_atom_type_scat_dispersion_imag
_atom_type_scat_source
C C 0.0033 0.0016 'International Tables Vol C Tables 4.2.6.8 and 6.1.1.4'
H H 0.0000 0.0000 'International Tables Vol C Tables 4.2.6.8 and 6.1.1.4'
Si Si 0.0817 0.0704 'International Tables Vol C Tables 4.2.6.8 and 6.1.1.4'

loop_
_geom_angle_atom_site_label_1
_geom_angle_atom_site_label_2
_geom_angle_atom_site_label_3
_geom_angle
Si5 Si2 Si3 59.99(5)
C1F Si2 Si3 127.18(14)
C1F Si2 Si5 122.40(12)
C1I Si2 Si3 119.49(13)
C1I Si2 Si5 126.32(13)
C1I Si2 C1F 100.04(16)
Si5 Si3 Si2 59.39(5)
C18 Si3 Si2 125.91(14)
C18 Si3 Si5 121.60(13)
C18 Si3 C67 101.39(18)
C67 Si3 Si2 120.83(12)
C67 Si3 Si5 125.30(13)
Si2 Si5 Si3 60.62(5)
C29 Si5 Si2 117.81(13)
C29 Si5 Si3 126.35(14)
C1K Si5 Si2 126.29(13)
C1K Si5 Si3 118.99(14)
C1K Si5 C29 103.57(18)
C24 C6 C33 121.9(4)
C47 C10 C38 122.4(4)
C26 C17 C1B 121.2(5)
C3 C17 C26 117.2(4)
C3 C17 C1B 121.6(5)
C61 C19 C9 120.0
C81 C61 C19 120.0
C61 C81 C76 120.0
C8 C76 C81 120.0
C76 C8 C9 120.0
C19 C9 C1A 130.5(8)
C8 C9 C19 120.0
C8 C9 C1A 109.5(8)
C47 C21 C1L 123.9(4)
C6 C24 C28 120.9(5)
C35 C24 C6 117.2(4)
C35 C24 C28 121.9(5)
C17 C26 C1D 122.4(5)
C6 C33 C14 115.6(4)
C18 C33 C6 120.2(4)
C18 C33 C14 124.1(4)
C10 C38 C12 116.8(4)
C10 C38 C1K 120.5(4)
C1K C38 C12 122.6(4)
C53 C41 C1G 122.1(4)
C49 C46 C5 121.2(5)
C10 C47 C40 121.6(5)
C21 C47 C10 117.0(4)
C21 C47 C40 121.4(5)
C46 C49 C69 120.3(5)
C39 C49 C46 118.3(4)
C39 C49 C69 121.4(5)
C1C C52 C25 122.5(4)
C41 C53 C2 121.2(5)
C13 C53 C41 116.7(4)
C13 C53 C2 122.1(5)
C17 C3 C16 122.6(4)
C46 C5 C32 116.3(4)
C46 C5 C29 120.3(4)
C29 C5 C32 123.4(4)
C18 C11 C4 123.1(4)
C35 C11 C4 117.7(4)
C35 C11 C18 119.2(4)
C53 C13 C44 124.0(4)
C3 C16 C30 118.1(4)
C3 C16 C1F 119.9(4)
C1F C16 C30 121.9(3)
C33 C18 Si3 116.9(3)
C33 C18 C11 117.7(4)
C11 C18 Si3 125.3(3)
C52 C1C C15 120.9(5)
C52 C1C C1E 117.2(4)
C1E C1C C15 121.9(5)
C52 C25 C1I 121.2(4)
C52 C25 C60 116.1(4)
C1I C25 C60 122.6(3)
C26 C1D C1F 120.2(4)
C26 C1D C1H 116.0(4)
C1F C1D C1H 123.8(4)
C5 C29 Si5 116.3(3)
C5 C29 C57 118.1(4)
C57 C29 Si5 125.6(3)
C1C C1E C1J 122.4(4)
C16 C1F Si2 125.0(3)
C16 C1F C1D 117.3(3)
C1D C1F Si2 117.5(3)
C24 C35 C11 123.7(5)
C49 C39 C57 122.7(4)
C41 C1G C1 115.2(4)
C41 C1G C67 120.7(4)
C67 C1G C1 124.1(4)
C13 C44 C66 117.8(4)
C13 C44 C67 119.3(4)
C67 C44 C66 122.9(4)
C25 C1I Si2 116.8(3)
C1J C1I Si2 127.6(3)
C1J C1I C25 115.4(3)
C1E C1J C7 116.7(4)
C1E C1J C1I 121.2(4)
C1I C1J C7 122.1(4)
C38 C1K Si5 125.2(3)
C1L C1K Si5 117.9(3)
C1L C1K C38 116.8(4)
C21 C1L C36 117.4(4)
C21 C1L C1K 119.3(4)
C1K C1L C36 123.2(4)
C29 C57 C37 122.3(4)
C39 C57 C29 119.4(4)
C39 C57 C37 118.3(4)
C1G C67 Si3 117.4(3)
C1G C67 C44 117.2(4)
C44 C67 Si3 125.4(3)
C55 C78 C73 120.0
C78 C55 C72 120.0
C63 C72 C55 120.0
C72 C63 C80 120.9(7)
C43 C63 C72 120.0
C43 C63 C80 119.1(7)
C63 C43 C73 120.0
C43 C73 C78 120.0

loop_
_geom_bond_atom_site_label_1
_geom_bond_atom_site_label_2
_geom_bond_distance
Si2 Si3 2.4581(17)
Si2 Si5 2.4277(16)
Si2 C1F 1.926(4)
Si2 C1I 1.915(4)
Si3 Si5 2.4428(17)
Si3 C18 1.932(4)
Si3 C67 1.934(4)
Si5 C29 1.925(4)
Si5 C1K 1.912(4)
C4 C11 1.497(6)
C6 C24 1.382(7)
C6 C33 1.408(6)
C10 C38 1.399(6)
C10 C47 1.377(6)
C12 C38 1.497(6)
C14 C33 1.507(6)
C15 C1C 1.496(6)
C17 C26 1.382(7)
C17 C3 1.382(7)
C17 C1B 1.537(6)
C19 C61 1.3900
C19 C9 1.3900
C61 C81 1.3900
C81 C76 1.3900
C76 C8 1.3900
C8 C9 1.3900
C9 C1A 1.435(10)
C21 C47 1.365(7)
C21 C1L 1.403(6)
C24 C28 1.525(6)
C24 C35 1.370(7)
C26 C1D 1.383(5)
C30 C16 1.491(6)
C32 C5 1.515(6)
C33 C18 1.403(6)
C36 C1L 1.501(6)
C38 C1K 1.421(6)
C40 C47 1.527(6)
C41 C53 1.383(6)
C41 C1G 1.397(6)
C46 C49 1.383(6)
C46 C5 1.406(6)
C49 C39 1.382(7)
C49 C69 1.531(6)
C52 C1C 1.370(6)
C52 C25 1.392(6)
C53 C2 1.514(7)
C53 C13 1.374(6)
C3 C16 1.385(5)
C5 C29 1.416(6)
C7 C1J 1.521(6)
C11 C18 1.421(5)
C11 C35 1.389(6)
C13 C44 1.387(6)
C16 C1F 1.412(6)
C1 C1G 1.504(6)
C1C C1E 1.373(6)
C25 C1I 1.418(5)
C25 C60 1.508(6)
C1D C1F 1.415(6)
C1D C1H 1.504(6)
C29 C57 1.416(5)
C1E C1J 1.396(6)
C37 C57 1.498(6)
C39 C57 1.394(6)
C1G C67 1.409(5)
C44 C66 1.498(6)
C44 C67 1.419(5)
C1I C1J 1.414(5)
C1K C1L 1.420(5)
C78 C55 1.3900
C78 C73 1.3900
C55 C72 1.3900
C72 C63 1.3900
C63 C43 1.3900
C63 C80 1.487(11)
C43 C73 1.3900
